data_2209777
loop_
_publ_author_name
'Sabino, Jose R.'
'Kato, Lucilia'
'Braga, Raquel M.'
'Vencato, Ivo'

_publ_section_title
;
 Raucaffrinoline
;
_journal_coeditor_code BV2020
_journal_issue 8
_journal_name_full 'Acta Crystallographica Section E'
_journal_page_first o3181
_journal_page_last o3183
_journal_paper_doi 10.1107/S1600536806024615
_journal_volume 62
_journal_year 2006
_chemical_formula_iupac 'C21 H24 N2 O3'
_chemical_formula_moiety 'C21 H24 N2 O3'
_chemical_formula_sum 'C21 H24 N2 O3'
_chemical_formula_weight 352.42
_chemical_melting_point 350.0
_chemical_name_common Raucaffrinoline
_chemical_name_systematic
;
(17R,20\a,21\b)-1,2-didehydro-1-demethyl-19-hydroxy-21-methyl-18-
norajmalan-17-yl acetate
;
_space_group_IT_number 19
_symmetry_cell_setting orthorhombic
_symmetry_space_group_name_Hall 'P 2ac 2ab'
_symmetry_space_group_name_H-M 'P 21 21 21'
_atom_sites_solution_hydrogens geom
_atom_sites_solution_primary direct
_atom_sites_solution_secondary difmap
_audit_creation_method 'WinGX routine CIF_UPDATE'
_cell_angle_alpha 90.0
_cell_angle_beta 90.0
_cell_angle_gamma 90.0
_cell_formula_units_Z 4
_cell_length_a 9.4360(10)
_cell_length_b 10.5880(10)
_cell_length_c 17.926(2)
_cell_measurement_reflns_used 25
_cell_measurement_temperature 297(2)
_cell_measurement_theta_max 31.53
_cell_measurement_theta_min 16.15
_cell_volume 1791.0(3)
_computing_cell_refinement 'CAD-4 Software'
_computing_data_collection 'CAD-4 Software (Enraf--Nonius, 1994)'
_computing_data_reduction 'XCAD4 (Harms & Wocadlo, 1995)'
_computing_molecular_graphics 'ORTEP-3 for Windows (Farrugia, 1997)'
_computing_publication_material 'WinGX (Farrugia, 1999)'
_computing_structure_refinement 'SHELXL97 (Sheldrick, 1997)'
_computing_structure_solution 'SHELXS97 (Sheldrick, 1997)'
_diffrn_ambient_temperature 297(2)
_diffrn_measured_fraction_theta_full 0.95
_diffrn_measured_fraction_theta_max 0.95
_diffrn_measurement_device '\k-geometry diffractometer'
_diffrn_measurement_device_type 'Enraf--Nonius CAD-4'
_diffrn_measurement_method 'non-profiled \w/2\q'
_diffrn_radiation_monochromator graphite
_diffrn_radiation_source 'fine-focus sealed tube'
_diffrn_radiation_type CuK\a
_diffrn_radiation_wavelength 1.54180
_diffrn_reflns_av_R_equivalents 0.0723
_diffrn_reflns_av_sigmaI/netI 0.0785
_diffrn_reflns_limit_h_max 11
_diffrn_reflns_limit_h_min 0
_diffrn_reflns_limit_k_max 12
_diffrn_reflns_limit_k_min 0
_diffrn_reflns_limit_l_max 21
_diffrn_reflns_limit_l_min -21
_diffrn_reflns_number 3454
_diffrn_reflns_theta_full 67.96
_diffrn_reflns_theta_max 67.96
_diffrn_reflns_theta_min 4.85
_diffrn_standards_decay_% 3
_diffrn_standards_interval_time 120
_diffrn_standards_number 2
_exptl_absorpt_coefficient_mu 0.706
_exptl_absorpt_correction_type none
_exptl_crystal_colour brown
_exptl_crystal_density_diffrn 1.307
_exptl_crystal_density_method 'not measured'
_exptl_crystal_description block
_exptl_crystal_F_000 752
_exptl_crystal_size_max 0.18
_exptl_crystal_size_mid 0.15
_exptl_crystal_size_min 0.08
_refine_diff_density_max 0.189
_refine_diff_density_min -0.192
_refine_ls_extinction_coef 0.0016(3)
_refine_ls_extinction_expression Fc^*^=kFc[1+0.001xFc^2^\l^3^/sin(2\q)]^-1/4^
_refine_ls_extinction_method 'SHELXL97 (Sheldrick, 1997)'
_refine_ls_goodness_of_fit_ref 1.014
_refine_ls_hydrogen_treatment constr
_refine_ls_matrix_type full
_refine_ls_number_parameters 236
_refine_ls_number_reflns 1788
_refine_ls_number_restraints 0
_refine_ls_restrained_S_all 1.014
_refine_ls_R_factor_all 0.0918
_refine_ls_R_factor_gt 0.0398
_refine_ls_shift/su_max 0.000
_refine_ls_shift/su_mean 0.000
_refine_ls_structure_factor_coef Fsqd
_refine_ls_weighting_details 'calc w = 1/[\s^2^(Fo^2^)+(0.053P)^2^] where P=(Fo^2^+2Fc^2^)/3'
_refine_ls_weighting_scheme calc
_refine_ls_wR_factor_gt 0.0902
_refine_ls_wR_factor_ref 0.1074
_reflns_number_gt 1135
_reflns_number_total 1788
_reflns_threshold_expression I>2\s(I)
_cod_data_source_file bv2020.cif
_cod_data_source_block I
_cod_database_code 2209777
_cod_database_fobs_code 2209777

loop_
_symmetry_equiv_pos_as_xyz
'x, y, z'
'-x+1/2, -y, z+1/2'
'x+1/2, -y+1/2, -z'
'-x, y+1/2, -z+1/2'

loop_
_atom_site_type_symbol
_atom_site_label
_atom_site_fract_x
_atom_site_fract_y
_atom_site_fract_z
_atom_site_U_iso_or_equiv
_atom_site_adp_type
_atom_site_calc_flag
_atom_site_refinement_flags
_atom_site_occupancy
O O1 0.5945(3) 0.8196(4) 1.05637(16) 0.0884(13) Uani d . 1
H H1 0.6133 0.7941 1.0984 0.106 Uiso calc R 1
O O2 0.3632(2) 0.8395(3) 0.72259(13) 0.0407(7) Uani d . 1
O O3 0.2291(3) 0.7512(4) 0.81018(18) 0.0704(10) Uani d . 1
N N1 0.7825(3) 0.6357(3) 0.68044(19) 0.0495(9) Uani d . 1
N N2 0.8024(3) 0.8839(3) 0.81277(17) 0.0404(8) Uani d . 1
C C1 0.5852(4) 0.7323(4) 0.6242(2) 0.0433(10) Uani d . 1
C C2 0.4896(5) 0.7503(4) 0.5676(2) 0.0514(11) Uani d . 1
H H2 0.4184 0.8105 0.5723 0.062 Uiso calc R 1
C C3 0.5000(6) 0.6779(4) 0.5030(2) 0.0580(12) Uani d . 1
H H3 0.4368 0.6910 0.4639 0.070 Uiso calc R 1
C C4 0.6041(6) 0.5866(5) 0.4970(2) 0.0637(13) Uani d . 1
H H4 0.6080 0.5367 0.4543 0.076 Uiso calc R 1
C C5 0.7025(5) 0.5677(4) 0.5529(2) 0.0589(12) Uani d . 1
H H5 0.7734 0.5074 0.5480 0.071 Uiso calc R 1
C C6 0.6925(5) 0.6411(4) 0.6163(2) 0.0460(10) Uani d . 1
C C7 0.7341(4) 0.7176(4) 0.7265(2) 0.0400(10) Uani d . 1
C C8 0.6061(4) 0.7901(4) 0.69927(19) 0.0382(9) Uani d . 1
C C9 0.6499(4) 0.9307(4) 0.7057(2) 0.0417(10) Uani d . 1
H H9A 0.7379 0.9477 0.6796 0.050 Uiso calc R 1
H H9B 0.5764 0.9867 0.6873 0.050 Uiso calc R 1
C C10 0.6674(4) 0.9408(4) 0.7896(2) 0.0409(9) Uani d . 1
H H10 0.6626 1.0292 0.8054 0.049 Uiso calc R 1
C C11 0.5411(4) 0.8646(4) 0.82272(19) 0.0390(9) Uani d . 1
H H11 0.4664 0.9225 0.8392 0.047 Uiso calc R 1
C C12 0.4878(4) 0.7842(3) 0.75733(19) 0.0357(9) Uani d . 1
H H12 0.4697 0.6970 0.7730 0.043 Uiso calc R 1
C C13 0.7936(4) 0.7445(4) 0.8021(2) 0.0434(10) Uani d . 1
H H13 0.8888 0.7079 0.8058 0.052 Uiso calc R 1
C C14 0.6960(4) 0.6839(4) 0.8622(2) 0.0462(10) Uani d . 1
H H14A 0.6416 0.6152 0.8407 0.055 Uiso calc R 1
H H14B 0.7523 0.6508 0.9030 0.055 Uiso calc R 1
C C15 0.5975(4) 0.7878(4) 0.88991(19) 0.0381(9) Uani d . 1
H H15 0.5191 0.7523 0.9190 0.046 Uiso calc R 1
C C16 0.6861(4) 0.8796(4) 0.9376(2) 0.0437(10) Uani d . 1
H H16 0.6328 0.9586 0.9424 0.052 Uiso calc R 1
C C17 0.8239(4) 0.9083(4) 0.8940(2) 0.0467(10) Uani d . 1
H H17 0.8968 0.8497 0.9117 0.056 Uiso calc R 1
C C18 0.8788(5) 1.0421(5) 0.9065(3) 0.0663(14) Uani d . 1
H H18A 0.9646 1.0542 0.8787 0.100 Uiso calc R 1
H H18B 0.8975 1.0545 0.9587 0.100 Uiso calc R 1
H H18C 0.8089 1.1019 0.8902 0.100 Uiso calc R 1
C C19 0.7203(5) 0.8328(5) 1.0151(2) 0.0565(12) Uani d . 1
H H19A 0.7684 0.7520 1.0121 0.068 Uiso calc R 1
H H19B 0.7828 0.8921 1.0399 0.068 Uiso calc R 1
C C20 0.2370(4) 0.8146(4) 0.7544(2) 0.0436(10) Uani d . 1
C C21 0.1183(4) 0.8719(5) 0.7135(2) 0.0533(11) Uani d . 1
H H21A 0.1543 0.9200 0.6722 0.080 Uiso calc R 1
H H21B 0.0663 0.9266 0.7463 0.080 Uiso calc R 1
H H21C 0.0568 0.8067 0.6953 0.080 Uiso calc R 1

loop_
_atom_site_aniso_label
_atom_site_aniso_U_11
_atom_site_aniso_U_22
_atom_site_aniso_U_33
_atom_site_aniso_U_12
_atom_site_aniso_U_13
_atom_site_aniso_U_23
O1 0.057(2) 0.155(4) 0.0534(18) -0.013(3) -0.0072(16) 0.036(2)
O2 0.0300(13) 0.0513(17) 0.0407(13) 0.0002(13) 0.0000(11) 0.0085(13)
O3 0.053(2) 0.103(3) 0.0559(18) 0.001(2) 0.0102(16) 0.0321(19)
N1 0.046(2) 0.047(2) 0.055(2) 0.0073(19) 0.0066(17) -0.0042(17)
N2 0.0343(17) 0.0384(19) 0.0484(18) -0.0041(16) 0.0000(14) -0.0012(15)
C1 0.047(2) 0.045(2) 0.0381(19) -0.003(2) 0.0084(17) 0.0039(18)
C2 0.056(3) 0.054(3) 0.044(2) -0.007(2) 0.000(2) 0.0044(19)
C3 0.071(3) 0.061(3) 0.041(2) -0.010(3) -0.001(2) 0.003(2)
C4 0.086(4) 0.059(3) 0.046(2) -0.007(3) 0.017(3) -0.009(2)
C5 0.068(3) 0.055(3) 0.054(3) -0.002(3) 0.016(2) -0.009(2)
C6 0.050(2) 0.041(2) 0.047(2) -0.003(2) 0.0136(19) 0.000(2)
C7 0.036(2) 0.035(2) 0.049(2) 0.0027(18) 0.0064(18) 0.0001(17)
C8 0.038(2) 0.038(2) 0.0389(19) -0.0002(19) 0.0020(17) 0.0041(17)
C9 0.041(2) 0.037(2) 0.047(2) 0.0024(19) 0.0058(18) 0.0039(18)
C10 0.038(2) 0.036(2) 0.049(2) 0.0001(19) 0.0009(18) 0.0024(18)
C11 0.033(2) 0.043(2) 0.0401(19) 0.0021(19) 0.0043(17) 0.0015(18)
C12 0.0337(19) 0.036(2) 0.0374(19) 0.0053(19) -0.0009(16) 0.0054(16)
C13 0.040(2) 0.043(2) 0.047(2) 0.009(2) 0.0018(18) 0.0001(19)
C14 0.045(2) 0.039(2) 0.055(2) 0.003(2) -0.004(2) 0.0075(19)
C15 0.032(2) 0.044(2) 0.0377(19) -0.0013(19) 0.0016(17) 0.0059(17)
C16 0.034(2) 0.050(2) 0.047(2) 0.004(2) -0.0006(18) 0.0032(19)
C17 0.037(2) 0.053(3) 0.050(2) 0.001(2) 0.0000(19) -0.001(2)
C18 0.064(3) 0.066(3) 0.069(3) -0.025(3) 0.000(3) -0.011(3)
C19 0.046(3) 0.076(3) 0.048(2) 0.000(3) -0.006(2) 0.006(2)
C20 0.037(2) 0.057(3) 0.036(2) -0.003(2) 0.0076(17) -0.001(2)
C21 0.036(2) 0.075(3) 0.049(2) 0.000(2) 0.000(2) 0.000(2)

loop_
_atom_type_symbol
_atom_type_description
_atom_type_scat_dispersion_real
_atom_type_scat_dispersion_imag
_atom_type_scat_source
C C 0.0181 0.0091 'International Tables Vol C Tables 4.2.6.8 and 6.1.1.4'
H H 0.0000 0.0000 'International Tables Vol C Tables 4.2.6.8 and 6.1.1.4'
N N 0.0311 0.0180 'International Tables Vol C Tables 4.2.6.8 and 6.1.1.4'
O O 0.0492 0.0322 'International Tables Vol C Tables 4.2.6.8 and 6.1.1.4'

loop_
_geom_angle_atom_site_label_1
_geom_angle_atom_site_label_2
_geom_angle_atom_site_label_3
_geom_angle
_geom_angle_publ_flag
C19 O1 H1 109.5 ?
C20 O2 C12 117.1(3) ?
C7 N1 C6 106.2(3) ?
C10 N2 C13 108.7(3) ?
C10 N2 C17 108.8(3) ?
C13 N2 C17 107.7(3) ?
C2 C1 C6 119.7(4) ?
C2 C1 C8 134.3(4) ?
C6 C1 C8 106.0(3) ?
C1 C2 C3 119.5(4) ?
C1 C2 H2 120.2 ?
C3 C2 H2 120.2 ?
C4 C3 C2 120.0(4) ?
C4 C3 H3 120.0 ?
C2 C3 H3 120.0 ?
C5 C4 C3 121.5(4) ?
C5 C4 H4 119.3 ?
C3 C4 H4 119.3 ?
C4 C5 C6 118.1(4) ?
C4 C5 H5 120.9 ?
C6 C5 H5 120.9 ?
C5 C6 C1 121.1(4) ?
C5 C6 N1 126.8(4) ?
C1 C6 N1 112.0(3) ?
N1 C7 C13 125.4(4) yes
N1 C7 C8 114.8(3) yes
C13 C7 C8 119.8(3) yes
C1 C8 C7 100.9(3) ?
C1 C8 C12 120.1(3) ?
C7 C8 C12 110.0(3) ?
C1 C8 C9 119.8(3) ?
C7 C8 C9 104.5(3) ?
C12 C8 C9 100.6(3) ?
C10 C9 C8 99.8(3) ?
C10 C9 H9A 111.8 ?
C8 C9 H9A 111.8 ?
C10 C9 H9B 111.8 ?
C8 C9 H9B 111.8 ?
H9A C9 H9B 109.5 ?
N2 C10 C9 110.2(3) ?
N2 C10 C11 110.1(3) ?
C9 C10 C11 105.0(3) ?
N2 C10 H10 110.5 ?
C9 C10 H10 110.5 ?
C11 C10 H10 110.5 ?
C12 C11 C15 114.6(3) ?
C12 C11 C10 104.3(3) ?
C15 C11 C10 107.8(3) ?
C12 C11 H11 110.0 ?
C15 C11 H11 110.0 ?
C10 C11 H11 110.0 ?
O2 C12 C8 106.4(3) ?
O2 C12 C11 111.7(3) ?
C8 C12 C11 105.0(3) ?
O2 C12 H12 111.2 ?
C8 C12 H12 111.2 ?
C11 C12 H12 111.2 ?
N2 C13 C7 109.0(3) ?
N2 C13 C14 110.6(3) ?
C7 C13 C14 109.1(3) ?
N2 C13 H13 109.4 ?
C7 C13 H13 109.4 ?
C14 C13 H13 109.4 ?
C15 C14 C13 106.8(3) ?
C15 C14 H14A 110.4 ?
C13 C14 H14A 110.4 ?
C15 C14 H14B 110.4 ?
C13 C14 H14B 110.4 ?
H14A C14 H14B 108.6 ?
C14 C15 C16 107.8(3) ?
C14 C15 C11 109.6(3) ?
C16 C15 C11 106.7(3) ?
C14 C15 H15 110.9 ?
C16 C15 H15 110.9 ?
C11 C15 H15 110.9 ?
C19 C16 C15 114.8(4) ?
C19 C16 C17 110.5(3) ?
C15 C16 C17 107.4(3) ?
C19 C16 H16 108.0 ?
C15 C16 H16 108.0 ?
C17 C16 H16 108.0 ?
N2 C17 C18 110.6(3) ?
N2 C17 C16 110.2(3) ?
C18 C17 C16 113.2(3) ?
N2 C17 H17 107.6 ?
C18 C17 H17 107.6 ?
C16 C17 H17 107.6 ?
C17 C18 H18A 109.5 ?
C17 C18 H18B 109.5 ?
H18A C18 H18B 109.5 ?
C17 C18 H18C 109.5 ?
H18A C18 H18C 109.5 ?
H18B C18 H18C 109.5 ?
O1 C19 C16 109.7(3) ?
O1 C19 H19A 109.7 ?
C16 C19 H19A 109.7 ?
O1 C19 H19B 109.7 ?
C16 C19 H19B 109.7 ?
H19A C19 H19B 108.2 ?
O3 C20 O2 120.9(4) ?
O3 C20 C21 126.6(4) ?
O2 C20 C21 112.5(3) ?
C20 C21 H21A 109.5 ?
C20 C21 H21B 109.5 ?
H21A C21 H21B 109.5 ?
C20 C21 H21C 109.5 ?
H21A C21 H21C 109.5 ?
H21B C21 H21C 109.5 ?

loop_
_geom_bond_atom_site_label_1
_geom_bond_atom_site_label_2
_geom_bond_distance
_geom_bond_publ_flag
O1 C19 1.405(5) yes
O1 H1 0.8200 ?
O2 C20 1.346(4) ?
O2 C12 1.454(4) yes
O3 C20 1.207(5) yes
N1 C7 1.282(4) yes
N1 C6 1.430(5) ?
N2 C10 1.469(5) ?
N2 C13 1.491(5) ?
N2 C17 1.492(5) ?
C1 C2 1.371(5) ?
C1 C6 1.406(6) ?
C1 C8 1.492(5) ?
C2 C3 1.391(6) ?
C2 H2 0.9300 ?
C3 C4 1.383(6) ?
C3 H3 0.9300 ?
C4 C5 1.380(7) ?
C4 H4 0.9300 ?
C5 C6 1.380(5) ?
C5 H5 0.9300 ?
C7 C13 1.493(5) yes
C7 C8 1.512(5) ?
C8 C12 1.527(5) ?
C8 C9 1.549(5) ?
C9 C10 1.517(5) yes
C9 H9A 0.9700 ?
C9 H9B 0.9700 ?
C10 C11 1.556(5) ?
C10 H10 0.9800 ?
C11 C12 1.533(5) ?
C11 C15 1.547(5) ?
C11 H11 0.9800 ?
C12 H12 0.9800 ?
C13 C14 1.556(5) ?
C13 H13 0.9800 ?
C14 C15 1.524(5) ?
C14 H14A 0.9700 ?
C14 H14B 0.9700 ?
C15 C16 1.541(5) ?
C15 H15 0.9800 ?
C16 C19 1.511(5) yes
C16 C17 1.547(6) ?
C16 H16 0.9800 ?
C17 C18 1.525(6) ?
C17 H17 0.9800 ?
C18 H18A 0.9600 ?
C18 H18B 0.9600 ?
C18 H18C 0.9600 ?
C19 H19A 0.9700 ?
C19 H19B 0.9700 ?
C20 C21 1.469(6) yes
C21 H21A 0.9600 ?
C21 H21B 0.9600 ?
C21 H21C 0.9600 ?

loop_
_geom_hbond_atom_site_label_D
_geom_hbond_atom_site_label_H
_geom_hbond_atom_site_label_A
_geom_hbond_site_symmetry_A
_geom_hbond_distance_DH
_geom_hbond_distance_HA
_geom_hbond_distance_DA
_geom_hbond_angle_DHA
_geom_hbond_publ_flag
O1 H1 O3 3_567 0.82 2.03 2.810(4) 159.7 yes

loop_
_geom_torsion_atom_site_label_1
_geom_torsion_atom_site_label_2
_geom_torsion_atom_site_label_3
_geom_torsion_atom_site_label_4
_geom_torsion
_geom_torsion_publ_flag
N2 C10 C11 C15 20.2(4) yes
N2 C13 C14 C15 23.0(4) yes
N2 C17 C16 C15 22.5(4) yes
C6 C1 C2 C3 0.1(6) ?
C8 C1 C2 C3 -179.7(4) ?
C1 C2 C3 C4 1.5(7) ?
C2 C3 C4 C5 -2.3(7) ?
C3 C4 C5 C6 1.4(7) ?
C4 C5 C6 C1 0.2(6) ?
C4 C5 C6 N1 179.5(4) ?
C2 C1 C6 C5 -0.9(6) ?
C8 C1 C6 C5 179.0(4) ?
C2 C1 C6 N1 179.7(4) ?
C8 C1 C6 N1 -0.4(4) ?
C7 N1 C6 C5 -178.7(4) ?
C7 N1 C6 C1 0.7(4) ?
C6 N1 C7 C13 179.3(4) ?
C6 N1 C7 C8 -0.7(4) ?
C2 C1 C8 C7 179.9(5) ?
C6 C1 C8 C7 0.1(4) ?
C2 C1 C8 C12 58.9(6) ?
C6 C1 C8 C12 -120.9(4) ?
C2 C1 C8 C9 -66.3(6) ?
C6 C1 C8 C9 113.9(4) ?
N1 C7 C8 C1 0.4(4) ?
C13 C7 C8 C1 -179.5(3) ?
N1 C7 C8 C12 128.3(4) ?
C13 C7 C8 C12 -51.7(5) ?
N1 C7 C8 C9 -124.5(4) ?
C13 C7 C8 C9 55.6(4) ?
C1 C8 C9 C10 -176.2(4) ?
C7 C8 C9 C10 -64.3(3) ?
C12 C8 C9 C10 49.8(3) ?
C13 N2 C10 C9 -69.3(4) ?
C17 N2 C10 C9 173.6(3) ?
C13 N2 C10 C11 46.1(4) ?
C17 N2 C10 C11 -71.0(4) ?
C8 C9 C10 N2 77.5(4) ?
C8 C9 C10 C11 -41.1(4) ?
N2 C10 C11 C12 -102.0(3) ?
C9 C10 C11 C12 16.7(4) ?
C9 C10 C11 C15 138.9(3) ?
C20 O2 C12 C8 162.4(3) ?
C20 O2 C12 C11 -83.5(4) ?
C1 C8 C12 O2 -55.5(4) ?
C7 C8 C12 O2 -171.8(3) ?
C9 C8 C12 O2 78.3(3) ?
C1 C8 C12 C11 -174.0(3) ?
C7 C8 C12 C11 69.6(4) ?
C9 C8 C12 C11 -40.2(3) ?
C15 C11 C12 O2 142.4(3) ?
C10 C11 C12 O2 -100.0(3) ?
C15 C11 C12 C8 -102.7(3) ?
C10 C11 C12 C8 14.9(4) ?
C10 N2 C13 C7 47.1(4) ?
C17 N2 C13 C7 164.9(3) ?
C10 N2 C13 C14 -72.8(4) ?
C17 N2 C13 C14 45.0(4) ?
N1 C7 C13 N2 134.9(4) ?
C8 C7 C13 N2 -45.2(5) ?
N1 C7 C13 C14 -104.2(4) ?
C8 C7 C13 C14 75.7(4) ?
C7 C13 C14 C15 -96.9(4) ?
C13 C14 C15 C16 -71.7(4) ?
C13 C14 C15 C11 44.0(4) ?
C12 C11 C15 C14 46.5(4) ?
C10 C11 C15 C14 -69.1(4) ?
C12 C11 C15 C16 162.9(3) ?
C10 C11 C15 C16 47.3(4) ?
C14 C15 C16 C19 -77.0(4) ?
C11 C15 C16 C19 165.4(3) ?
C14 C15 C16 C17 46.4(4) ?
C11 C15 C16 C17 -71.2(4) ?
C10 N2 C17 C18 -79.8(4) ?
C13 N2 C17 C18 162.5(3) ?
C10 N2 C17 C16 46.1(4) ?
C13 N2 C17 C16 -71.7(4) ?
C19 C16 C17 N2 148.4(3) ?
C19 C16 C17 C18 -87.3(5) ?
C15 C16 C17 C18 146.8(4) ?
C15 C16 C19 O1 -64.3(5) ?
C17 C16 C19 O1 174.0(4) ?
C12 O2 C20 O3 1.5(6) ?
C12 O2 C20 C21 -178.3(4) ?

loop_
_cod_related_entry_id
_cod_related_entry_database
_cod_related_entry_code
1 ChemSpider 24735836
